data_4134875
loop_
_publ_author_name
'McClymont, Kyle S.'
'Wang, Feng-Yuan'
'Minakar, Amin'
'Baran, Phil S.'

_publ_section_title
;
 Total Synthesis of (-)-Maximiscin.
;
_journal_name_full 'Journal of the American Chemical Society'
_journal_paper_doi 10.1021/jacs.0c03202
_journal_year 2020
_chemical_absolute_configuration ad
_chemical_formula_moiety 'C19 H29 N O8'
_chemical_formula_sum 'C19 H29 N O8'
_chemical_formula_weight 399.43
_space_group_crystal_system monoclinic
_space_group_IT_number 4
_space_group_name_Hall 'P 2yb'
_space_group_name_H-M_alt 'P 1 21 1'
_atom_sites_solution_hydrogens mixed
_atom_sites_solution_primary dual
_audit_creation_date 2019-09-20
_audit_creation_method
;
Olex2 1.2
(compiled 2018.05.29 svn.r3508 for OlexSys, GUI svn.r5506)
;
_cell_angle_alpha 90
_cell_angle_beta 105.1630(10)
_cell_angle_gamma 90
_cell_formula_units_Z 4
_cell_length_a 8.5167(2)
_cell_length_b 18.5743(4)
_cell_length_c 13.0021(2)
_cell_measurement_reflns_used 9879
_cell_measurement_temperature 100(2)
_cell_measurement_theta_max 66.63
_cell_measurement_theta_min 4.25
_cell_volume 1985.22(7)
_computing_cell_refinement 'SAINT V8.38A (?, 2016)'
_computing_data_collection 'APEX3 v2017.3-0 (Bruker, 2017)'
_computing_data_reduction 'SAINT V8.38A (?, 2016)'
_computing_molecular_graphics 'Olex2 (Dolomanov et al., 2009)'
_computing_publication_material 'Olex2 (Dolomanov et al., 2009)'
_computing_structure_refinement 'XL (Sheldrick, 2008)'
_computing_structure_solution 'ShelXT (Sheldrick, 2015)'
_diffrn_ambient_temperature 100.0
_diffrn_detector 'Bruker APEX-II CCD'
_diffrn_detector_area_resol_mean 7.9
_diffrn_detector_type 'CCD Area Detector'
_diffrn_measured_fraction_theta_full 0.998
_diffrn_measured_fraction_theta_max 0.998
_diffrn_measurement_device 'Fixed Chi Three-Circle Diffractometer'
_diffrn_measurement_device_type 'Bruker APEX-II CCD'
_diffrn_measurement_method '\f and \w scans'
_diffrn_radiation_monochromator 'Double Bounce Multilayer Mirrors'
_diffrn_radiation_probe x-ray
_diffrn_radiation_type CuK\a
_diffrn_radiation_wavelength 1.54178
_diffrn_reflns_av_unetI/netI 0.0192
_diffrn_reflns_Laue_measured_fraction_full 0.998
_diffrn_reflns_Laue_measured_fraction_max 0.998
_diffrn_reflns_limit_h_max 10
_diffrn_reflns_limit_h_min -10
_diffrn_reflns_limit_k_max 22
_diffrn_reflns_limit_k_min -22
_diffrn_reflns_limit_l_max 15
_diffrn_reflns_limit_l_min -15
_diffrn_reflns_number 6979
_diffrn_reflns_point_group_measured_fraction_full 0.997
_diffrn_reflns_point_group_measured_fraction_max 0.997
_diffrn_reflns_theta_full 66.687
_diffrn_reflns_theta_max 66.687
_diffrn_reflns_theta_min 3.522
_diffrn_source 'Micro Focus Rotating Anode'
_diffrn_source_type 'Rigaku MicroMax-007HF'
_diffrn_standards_number 0
_exptl_absorpt_coefficient_mu 0.873
_exptl_absorpt_correction_T_max 0.752819
_exptl_absorpt_correction_T_min 0.670175
_exptl_absorpt_correction_type multi-scan
_exptl_absorpt_process_details
;
 TWINABS-2012/1 (Bruker,2012) was used for absorption correction.

Final HKLF 4 output contains 66133 reflections, Rint = 0.0327
 (50286 with I > 3sig(I), Rint = 0.0312)
;
_exptl_crystal_colour colourless
_exptl_crystal_colour_primary colourless
_exptl_crystal_density_diffrn 1.336
_exptl_crystal_description block
_exptl_crystal_F_000 856
_exptl_crystal_size_max 0.3
_exptl_crystal_size_mid 0.3
_exptl_crystal_size_min 0.12
_refine_diff_density_max 0.198
_refine_diff_density_min -0.184
_refine_diff_density_rms 0.031
_refine_ls_abs_structure_details
;
 Flack x determined using 3310 quotients [(I+)-(I-)]/[(I+)+(I-)]
 (Parsons, Flack and Wagner, Acta Cryst. B69 (2013) 249-259).
;
_refine_ls_abs_structure_Flack 0.04(3)
_refine_ls_extinction_coef 0.0008(2)
_refine_ls_extinction_expression Fc^*^=kFc[1+0.001xFc^2^\l^3^/sin(2\q)]^-1/4^
_refine_ls_extinction_method 'SHELXL-2017/1 (Sheldrick 2017)'
_refine_ls_goodness_of_fit_ref 1.053
_refine_ls_hydrogen_treatment mixed
_refine_ls_matrix_type full
_refine_ls_number_parameters 527
_refine_ls_number_reflns 6979
_refine_ls_number_restraints 1
_refine_ls_restrained_S_all 1.053
_refine_ls_R_factor_all 0.0255
_refine_ls_R_factor_gt 0.0253
_refine_ls_shift/su_max 0.000
_refine_ls_shift/su_mean 0.000
_refine_ls_structure_factor_coef Fsqd
_refine_ls_weighting_details 'w=1/[\s^2^(Fo^2^)+(0.0459P)^2^+0.2785P] where P=(Fo^2^+2Fc^2^)/3'
_refine_ls_weighting_scheme calc
_refine_ls_wR_factor_gt 0.0683
_refine_ls_wR_factor_ref 0.0685
_reflns_Friedel_coverage 0.931
_reflns_Friedel_fraction_full 0.995
_reflns_Friedel_fraction_max 0.995
_reflns_number_gt 6948
_reflns_number_total 6979
_reflns_threshold_expression 'I > 2\s(I)'
_cod_data_source_file ja0c03202_si_002.cif
_cod_data_source_block baran740_0m_4_a
_cod_depositor_comments
;
The following automatic conversions were performed:

data item '_diffrn_radiation_probe' value 'X-ray' was changed to
'x-ray' in accordance with the
/home/data/users/saulius/crontab/automatic-downloads/rss-feeds/ACS/lib/dictionaries/cif_core.dic
dictionary named 'cif_core.dic' version 2.4.2 last updated on
2011-04-26.

Automatic conversion script
Id: cif_fix_values 7556 2019-12-06 15:28:31Z antanas 
;
_cod_database_code 4134875
_shelx_shelxl_version_number 2017/1
_shelx_space_group_comment
;
The symmetry employed for this shelxl refinement is uniquely defined
by the following loop, which should always be used as a source of
symmetry information in preference to the above space-group names.
They are only intended as comments.
;
_shelx_estimated_absorpt_t_max 0.902
_shelx_estimated_absorpt_t_min 0.780
_olex2_refinement_description
;
1. Twinned data refinement
 Scales: 0.9239(8)
 0.0761(8)
2. Fixed Uiso
 At 1.2 times of:
  All C(H) groups, All C(H,H) groups, All N(H) groups
 At 1.5 times of:
  All C(H,H,H) groups, All O(H) groups
3.a Ternary CH refined with riding coordinates:
 C7A(H7AA), C12A(H12A), C18A(H18A), C19A(H19A), C7B(H7BA), C12B(H12B),
 C18B(H18B), C19B(H19B)
3.b Secondary CH2 refined with riding coordinates:
 C1A(H1AA,H1AB), C2A(H2AA,H2AB), C3A(H3AA,H3AB), C4A(H4AA,H4AB), C5A(H5AA,
 H5AB), C1B(H1BA,H1BB), C2B(H2BA,H2BB), C3B(H3BA,H3BB), C4B(H4BA,H4BB),
 C5B(H5BA,H5BB)
3.c Aromatic/amide H refined with riding coordinates:
 C8A(H8A), C8B(H8B)
3.d Idealised Me refined as rotating group:
 C11A(H11A,H11B,H11C), C15A(H15A,H15B,H15C), C16A(H16A,H16B,H16C), C17A(H17A,
 H17B,H17C), C11B(H11D,H11E,H11F), C15B(H15D,H15E,H15F), C16B(H16D,H16E,H16F),
 C17B(H17D,H17E,H17F)
;
_olex2_submission_special_instructions 'No special instructions were received'

loop_
_space_group_symop_operation_xyz
'x, y, z'
'-x, y+1/2, -z'

loop_
_atom_site_label
_atom_site_type_symbol
_atom_site_fract_x
_atom_site_fract_y
_atom_site_fract_z
_atom_site_U_iso_or_equiv
_atom_site_adp_type
_atom_site_occupancy
_atom_site_site_symmetry_order
_atom_site_calc_flag
_atom_site_refinement_flags_posn
_atom_site_refinement_flags_adp
_atom_site_refinement_flags_occupancy
_atom_site_disorder_assembly
_atom_site_disorder_group
O1A O -0.00795(19) 0.36711(9) 0.23205(12) 0.0242(3) Uani 1 1 d . . . . .
O2A O 0.12063(18) 0.52079(8) 0.62043(12) 0.0224(3) Uani 1 1 d . . . . .
O3A O -0.11050(19) 0.53414(8) 0.49255(12) 0.0251(3) Uani 1 1 d . . . . .
O4A O 0.16615(17) 0.36716(8) 0.66111(11) 0.0191(3) Uani 1 1 d . . . . .
O5A O 0.48158(18) 0.32456(8) 0.73053(12) 0.0231(3) Uani 1 1 d . . . . .
O6A O 0.53357(18) 0.43120(8) 0.81983(12) 0.0224(3) Uani 1 1 d . . . . .
O7A O 0.29647(18) 0.26061(8) 0.54512(13) 0.0205(3) Uani 1 1 d . . . . .
H7A H 0.342(4) 0.2786(16) 0.605(3) 0.031 Uiso 1 1 d R . . . .
O8A O 0.23362(17) 0.33064(8) 0.34221(11) 0.0187(3) Uani 1 1 d . . . . .
N1A N 0.2819(2) 0.40627(10) 0.73631(14) 0.0205(4) Uani 1 1 d . . . . .
H1A H 0.264(3) 0.4516(17) 0.729(2) 0.025 Uiso 1 1 d R . . . .
C1A C 0.1496(3) 0.28110(12) 0.16197(18) 0.0274(5) Uani 1 1 d . . . . .
H1AA H 0.101308 0.240057 0.191467 0.033 Uiso 1 1 calc R . . . .
H1AB H 0.078610 0.291885 0.090260 0.033 Uiso 1 1 calc R . . . .
C2A C 0.3172(4) 0.25997(14) 0.1521(2) 0.0352(6) Uani 1 1 d . . . . .
H2AA H 0.307299 0.218944 0.102184 0.042 Uiso 1 1 calc R . . . .
H2AB H 0.385328 0.244431 0.222484 0.042 Uiso 1 1 calc R . . . .
C3A C 0.3987(3) 0.32326(16) 0.1115(2) 0.0382(6) Uani 1 1 d . . . . .
H3AA H 0.509755 0.309219 0.108837 0.046 Uiso 1 1 calc R . . . .
H3AB H 0.335900 0.335889 0.038314 0.046 Uiso 1 1 calc R . . . .
C4A C 0.4083(3) 0.38807(14) 0.1835(2) 0.0322(5) Uani 1 1 d . . . . .
H4AA H 0.454784 0.429217 0.153023 0.039 Uiso 1 1 calc R . . . .
H4AB H 0.482049 0.377084 0.254208 0.039 Uiso 1 1 calc R . . . .
C5A C 0.2408(3) 0.40935(12) 0.19716(18) 0.0240(5) Uani 1 1 d . . . . .
H5AA H 0.254174 0.448710 0.250092 0.029 Uiso 1 1 calc R . . . .
H5AB H 0.172363 0.427621 0.128469 0.029 Uiso 1 1 calc R . . . .
C6A C 0.1557(3) 0.34653(11) 0.23356(17) 0.0203(4) Uani 1 1 d . . . . .
C7A C -0.0377(2) 0.34570(11) 0.33159(16) 0.0188(4) Uani 1 1 d . . . . .
H7AA H -0.139565 0.316449 0.318590 0.023 Uiso 1 1 calc R . . . .
C8A C -0.0524(2) 0.41222(11) 0.39385(17) 0.0183(4) Uani 1 1 d . . . . .
H8A H -0.133414 0.446247 0.361192 0.022 Uiso 1 1 calc R . . . .
C9A C 0.0389(2) 0.42735(11) 0.49104(16) 0.0171(4) Uani 1 1 d . . . . .
C10A C 0.0222(2) 0.49773(11) 0.54260(17) 0.0176(4) Uani 1 1 d . . . . .
C11A C -0.1265(3) 0.60544(12) 0.53428(19) 0.0268(5) Uani 1 1 d . . . . .
H11A H -0.218565 0.630424 0.486554 0.040 Uiso 1 1 calc GR . . . .
H11B H -0.026484 0.632838 0.539223 0.040 Uiso 1 1 calc GR . . . .
H11C H -0.145345 0.601209 0.605234 0.040 Uiso 1 1 calc GR . . . .
C12A C 0.1726(2) 0.37774(10) 0.55055(16) 0.0166(4) Uani 1 1 d . . . . .
H12A H 0.281005 0.397704 0.549074 0.020 Uiso 1 1 calc R . . . .
C13A C 0.4391(3) 0.38211(11) 0.75870(16) 0.0190(4) Uani 1 1 d . . . . .
C14A C 0.7075(3) 0.41691(12) 0.87125(17) 0.0240(5) Uani 1 1 d . . . . .
C15A C 0.7547(3) 0.48267(15) 0.9426(2) 0.0340(6) Uani 1 1 d . . . . .
H15A H 0.729542 0.526466 0.899372 0.051 Uiso 1 1 calc GR . . . .
H15B H 0.871548 0.481124 0.977493 0.051 Uiso 1 1 calc GR . . . .
H15C H 0.693536 0.482728 0.996776 0.051 Uiso 1 1 calc GR . . . .
C16A C 0.7250(3) 0.34829(15) 0.9365(2) 0.0379(6) Uani 1 1 d . . . . .
H16A H 0.646851 0.348739 0.980036 0.057 Uiso 1 1 calc GR . . . .
H16B H 0.835755 0.345166 0.983076 0.057 Uiso 1 1 calc GR . . . .
H16C H 0.703817 0.306618 0.888644 0.057 Uiso 1 1 calc GR . . . .
C17A C 0.8013(3) 0.41435(14) 0.7872(2) 0.0301(5) Uani 1 1 d . . . . .
H17A H 0.760328 0.374714 0.737729 0.045 Uiso 1 1 calc GR . . . .
H17B H 0.916984 0.406711 0.821584 0.045 Uiso 1 1 calc GR . . . .
H17C H 0.787277 0.459952 0.747980 0.045 Uiso 1 1 calc GR . . . .
C18A C 0.1537(2) 0.30176(11) 0.50496(16) 0.0176(4) Uani 1 1 d . . . . .
H18A H 0.063629 0.277950 0.528416 0.021 Uiso 1 1 calc R . . . .
C19A C 0.1095(3) 0.29975(11) 0.38424(17) 0.0187(4) Uani 1 1 d . . . . .
H19A H 0.089649 0.248829 0.359271 0.022 Uiso 1 1 calc R . . . .
O1B O 0.21412(19) 0.64155(9) 0.20610(11) 0.0245(3) Uani 1 1 d . . . . .
O2B O 0.4970(2) 0.48668(8) 0.58814(12) 0.0236(3) Uani 1 1 d . . . . .
O3B O 0.54514(18) 0.46404(8) 0.43074(12) 0.0218(3) Uani 1 1 d . . . . .
O4B O 0.50036(17) 0.63933(8) 0.62666(11) 0.0178(3) Uani 1 1 d . . . . .
O5B O 0.29176(18) 0.68592(8) 0.73815(12) 0.0216(3) Uani 1 1 d . . . . .
O6B O 0.35017(19) 0.58365(8) 0.83793(12) 0.0221(3) Uani 1 1 d . . . . .
O7B O 0.23862(18) 0.74118(8) 0.53774(12) 0.0194(3) Uani 1 1 d . . . . .
H7B H 0.265(4) 0.7283(16) 0.598(3) 0.029 Uiso 1 1 d R . . . .
O8B O 0.09767(17) 0.66501(8) 0.34250(11) 0.0185(3) Uani 1 1 d . . . . .
N1B N 0.4784(2) 0.60253(10) 0.71552(13) 0.0183(3) Uani 1 1 d . . . . .
H1B H 0.489(3) 0.5567(17) 0.711(2) 0.022 Uiso 1 1 d R . . . .
C1B C -0.0275(3) 0.57568(12) 0.21407(17) 0.0238(4) Uani 1 1 d . . . . .
H1BA H 0.033903 0.540343 0.266322 0.029 Uiso 1 1 calc R . . . .
H1BB H -0.029819 0.557974 0.141868 0.029 Uiso 1 1 calc R . . . .
C2B C -0.2011(3) 0.58050(13) 0.22480(18) 0.0283(5) Uani 1 1 d . . . . .
H2BA H -0.198821 0.590958 0.299840 0.034 Uiso 1 1 calc R . . . .
H2BB H -0.256269 0.533620 0.205431 0.034 Uiso 1 1 calc R . . . .
C3B C -0.2967(3) 0.63922(14) 0.15312(18) 0.0291(5) Uani 1 1 d . . . . .
H3BA H -0.308035 0.626486 0.077583 0.035 Uiso 1 1 calc R . . . .
H3BB H -0.407096 0.642729 0.164194 0.035 Uiso 1 1 calc R . . . .
C4B C -0.2111(3) 0.71156(14) 0.17736(19) 0.0301(5) Uani 1 1 d . . . . .
H4BA H -0.206512 0.725913 0.251413 0.036 Uiso 1 1 calc R . . . .
H4BB H -0.273510 0.748651 0.128831 0.036 Uiso 1 1 calc R . . . .
C5B C -0.0385(3) 0.70727(13) 0.16354(17) 0.0255(5) Uani 1 1 d . . . . .
H5BA H -0.043842 0.697901 0.087744 0.031 Uiso 1 1 calc R . . . .
H5BB H 0.016878 0.754052 0.183368 0.031 Uiso 1 1 calc R . . . .
C6B C 0.0602(3) 0.64783(12) 0.23228(16) 0.0201(4) Uani 1 1 d . . . . .
C7B C 0.3404(3) 0.66137(11) 0.29816(16) 0.0194(4) Uani 1 1 d . . . . .
H7BA H 0.422538 0.692907 0.277749 0.023 Uiso 1 1 calc R . . . .
C8B C 0.4191(2) 0.59407(11) 0.35203(16) 0.0181(4) Uani 1 1 d . . . . .
H8B H 0.462239 0.560997 0.310799 0.022 Uiso 1 1 calc R . . . .
C9B C 0.4326(2) 0.57758(11) 0.45400(16) 0.0162(4) Uani 1 1 d . . . . .
C10B C 0.4960(2) 0.50601(11) 0.49844(17) 0.0170(4) Uani 1 1 d . . . . .
C11B C 0.6040(3) 0.39394(12) 0.47259(19) 0.0236(4) Uani 1 1 d . . . . .
H11D H 0.642726 0.367344 0.418890 0.035 Uiso 1 1 calc GR . . . .
H11E H 0.515544 0.367098 0.490287 0.035 Uiso 1 1 calc GR . . . .
H11F H 0.693684 0.399983 0.536879 0.035 Uiso 1 1 calc GR . . . .
C12B C 0.3724(2) 0.62694(11) 0.52803(16) 0.0159(4) Uani 1 1 d . . . . .
H12B H 0.274049 0.605779 0.544847 0.019 Uiso 1 1 calc R . . . .
C13B C 0.3638(3) 0.62919(11) 0.76130(16) 0.0182(4) Uani 1 1 d . . . . .
C14B C 0.2460(3) 0.60131(12) 0.90954(16) 0.0216(4) Uani 1 1 d . . . . .
C15B C 0.0692(3) 0.59671(14) 0.8472(2) 0.0297(5) Uani 1 1 d . . . . .
H15D H 0.048169 0.631469 0.788464 0.045 Uiso 1 1 calc GR . . . .
H15E H -0.000500 0.607682 0.894353 0.045 Uiso 1 1 calc GR . . . .
H15F H 0.045491 0.547984 0.818383 0.045 Uiso 1 1 calc GR . . . .
C16B C 0.2891(3) 0.67485(12) 0.96064(17) 0.0231(4) Uani 1 1 d . . . . .
H16D H 0.407611 0.679821 0.984442 0.035 Uiso 1 1 calc GR . . . .
H16E H 0.242982 0.679566 1.021934 0.035 Uiso 1 1 calc GR . . . .
H16F H 0.244305 0.712539 0.908451 0.035 Uiso 1 1 calc GR . . . .
C17B C 0.2907(3) 0.54153(13) 0.99214(19) 0.0311(5) Uani 1 1 d . . . . .
H17D H 0.268330 0.494684 0.956635 0.047 Uiso 1 1 calc GR . . . .
H17E H 0.226056 0.546561 1.043959 0.047 Uiso 1 1 calc GR . . . .
H17F H 0.406647 0.544845 1.028990 0.047 Uiso 1 1 calc GR . . . .
C18B C 0.3349(2) 0.70243(11) 0.48273(16) 0.0168(4) Uani 1 1 d . . . . .
H18B H 0.440403 0.728602 0.492578 0.020 Uiso 1 1 calc R . . . .
C19B C 0.2490(2) 0.70287(11) 0.36510(16) 0.0178(4) Uani 1 1 d . . . . .
H19B H 0.230581 0.753585 0.338906 0.021 Uiso 1 1 calc R . . . .

loop_
_atom_site_aniso_label
_atom_site_aniso_U_11
_atom_site_aniso_U_22
_atom_site_aniso_U_33
_atom_site_aniso_U_23
_atom_site_aniso_U_13
_atom_site_aniso_U_12
O1A 0.0215(7) 0.0293(8) 0.0219(7) 0.0053(6) 0.0057(6) 0.0040(6)
O2A 0.0201(7) 0.0172(7) 0.0271(8) -0.0024(6) 0.0011(6) 0.0019(6)
O3A 0.0224(8) 0.0175(8) 0.0311(8) -0.0037(6) -0.0008(6) 0.0044(6)
O4A 0.0169(7) 0.0213(7) 0.0189(7) 0.0004(6) 0.0043(6) -0.0032(6)
O5A 0.0206(7) 0.0161(7) 0.0296(8) -0.0013(6) 0.0013(6) 0.0021(6)
O6A 0.0200(7) 0.0201(7) 0.0239(7) -0.0029(6) -0.0002(6) 0.0021(6)
O7A 0.0201(7) 0.0168(7) 0.0231(8) -0.0012(6) 0.0033(6) 0.0040(6)
O8A 0.0190(7) 0.0187(7) 0.0190(7) 0.0013(6) 0.0059(5) 0.0000(6)
N1A 0.0199(9) 0.0177(9) 0.0217(9) -0.0019(7) 0.0017(7) 0.0005(7)
C1A 0.0362(13) 0.0221(11) 0.0225(11) -0.0017(9) 0.0053(9) 0.0002(9)
C2A 0.0495(15) 0.0295(13) 0.0282(12) -0.0024(10) 0.0131(11) 0.0139(11)
C3A 0.0419(14) 0.0492(16) 0.0287(12) 0.0042(11) 0.0189(11) 0.0162(13)
C4A 0.0304(13) 0.0389(14) 0.0310(12) 0.0079(11) 0.0146(10) -0.0009(10)
C5A 0.0285(11) 0.0203(11) 0.0248(11) 0.0024(8) 0.0097(9) 0.0019(9)
C6A 0.0216(10) 0.0182(10) 0.0204(10) 0.0015(8) 0.0043(8) 0.0023(8)
C7A 0.0166(9) 0.0184(10) 0.0206(10) 0.0012(8) 0.0033(8) -0.0026(8)
C8A 0.0142(9) 0.0174(10) 0.0237(10) 0.0036(8) 0.0054(8) -0.0024(7)
C9A 0.0156(9) 0.0142(9) 0.0227(10) 0.0013(8) 0.0071(8) -0.0034(8)
C10A 0.0145(9) 0.0160(9) 0.0223(10) 0.0027(8) 0.0050(8) -0.0003(7)
C11A 0.0245(11) 0.0182(10) 0.0343(12) -0.0028(9) 0.0016(9) 0.0062(9)
C12A 0.0150(9) 0.0158(10) 0.0197(9) 0.0022(7) 0.0058(7) 0.0000(7)
C13A 0.0196(10) 0.0174(10) 0.0188(9) 0.0035(7) 0.0028(8) 0.0006(8)
C14A 0.0181(10) 0.0258(11) 0.0236(10) -0.0003(9) -0.0024(8) 0.0000(8)
C15A 0.0269(12) 0.0378(14) 0.0320(13) -0.0113(10) -0.0018(10) -0.0009(10)
C16A 0.0332(13) 0.0387(14) 0.0344(13) 0.0119(11) -0.0045(11) 0.0015(11)
C17A 0.0261(11) 0.0304(13) 0.0332(12) -0.0059(10) 0.0068(10) -0.0031(10)
C18A 0.0165(10) 0.0152(9) 0.0210(10) 0.0020(8) 0.0044(8) -0.0013(7)
C19A 0.0192(10) 0.0136(9) 0.0236(10) -0.0003(8) 0.0063(8) -0.0016(8)
O1B 0.0248(8) 0.0345(9) 0.0154(7) -0.0020(6) 0.0073(6) 0.0011(7)
O2B 0.0323(8) 0.0166(7) 0.0248(8) 0.0019(6) 0.0127(6) 0.0035(6)
O3B 0.0240(7) 0.0180(7) 0.0255(8) -0.0007(6) 0.0101(6) 0.0044(6)
O4B 0.0192(7) 0.0200(7) 0.0145(7) 0.0004(5) 0.0047(5) -0.0025(6)
O5B 0.0287(8) 0.0186(8) 0.0192(7) 0.0016(5) 0.0094(6) 0.0040(6)
O6B 0.0301(8) 0.0192(7) 0.0203(7) 0.0039(6) 0.0122(6) 0.0057(6)
O7B 0.0249(8) 0.0163(7) 0.0181(7) -0.0007(5) 0.0075(6) 0.0045(6)
O8B 0.0189(7) 0.0216(7) 0.0151(7) -0.0007(6) 0.0045(6) -0.0005(6)
N1B 0.0234(9) 0.0164(9) 0.0158(8) 0.0012(7) 0.0063(7) 0.0026(7)
C1B 0.0277(11) 0.0219(11) 0.0201(10) -0.0025(8) 0.0029(8) 0.0016(9)
C2B 0.0272(12) 0.0338(13) 0.0228(11) -0.0001(10) 0.0044(9) -0.0049(9)
C3B 0.0240(11) 0.0437(14) 0.0187(10) -0.0020(9) 0.0043(9) 0.0054(10)
C4B 0.0302(12) 0.0334(13) 0.0240(11) -0.0017(9) 0.0021(9) 0.0127(10)
C5B 0.0301(12) 0.0246(11) 0.0199(10) 0.0020(8) 0.0034(9) 0.0032(9)
C6B 0.0216(10) 0.0236(11) 0.0157(9) -0.0015(8) 0.0058(8) 0.0013(8)
C7B 0.0214(10) 0.0205(10) 0.0180(9) 0.0006(8) 0.0084(8) -0.0024(8)
C8B 0.0170(9) 0.0183(10) 0.0214(10) -0.0035(8) 0.0091(8) -0.0017(8)
C9B 0.0138(9) 0.0149(10) 0.0208(10) -0.0013(8) 0.0059(7) -0.0022(7)
C10B 0.0151(9) 0.0142(10) 0.0228(10) -0.0027(8) 0.0068(8) -0.0030(7)
C11B 0.0219(10) 0.0177(10) 0.0334(11) 0.0003(8) 0.0108(9) 0.0046(8)
C12B 0.0144(9) 0.0163(10) 0.0168(9) -0.0014(7) 0.0038(7) -0.0007(7)
C13B 0.0217(10) 0.0182(10) 0.0137(9) -0.0018(7) 0.0028(7) -0.0018(8)
C14B 0.0282(11) 0.0207(10) 0.0189(9) 0.0005(8) 0.0117(8) 0.0010(9)
C15B 0.0289(11) 0.0289(12) 0.0338(12) -0.0045(10) 0.0127(10) -0.0044(10)
C16B 0.0306(11) 0.0217(11) 0.0186(10) -0.0004(8) 0.0093(9) -0.0004(9)
C17B 0.0461(14) 0.0239(12) 0.0278(11) 0.0051(10) 0.0178(11) 0.0024(10)
C18B 0.0181(9) 0.0152(9) 0.0185(9) -0.0007(8) 0.0073(8) -0.0010(8)
C19B 0.0202(10) 0.0147(9) 0.0198(10) 0.0028(8) 0.0077(8) -0.0005(8)

loop_
_atom_type_symbol
_atom_type_description
_atom_type_scat_dispersion_real
_atom_type_scat_dispersion_imag
_atom_type_scat_source
C C 0.0181 0.0091 'International Tables Vol C Tables 4.2.6.8 and 6.1.1.4'
H H 0.0000 0.0000 'International Tables Vol C Tables 4.2.6.8 and 6.1.1.4'
N N 0.0311 0.0180 'International Tables Vol C Tables 4.2.6.8 and 6.1.1.4'
O O 0.0492 0.0322 'International Tables Vol C Tables 4.2.6.8 and 6.1.1.4'

loop_
_geom_angle_atom_site_label_1
_geom_angle_atom_site_label_2
_geom_angle_atom_site_label_3
_geom_angle
_geom_angle_site_symmetry_1
_geom_angle_site_symmetry_3
_geom_angle_publ_flag
C7A O1A C6A 108.18(15) . . ?
C10A O3A C11A 115.57(17) . . ?
N1A O4A C12A 114.60(14) . . ?
C13A O6A C14A 121.55(16) . . ?
C18A O7A H7A 105(2) . . ?
C6A O8A C19A 105.23(15) . . ?
O4A N1A H1A 111.1(19) . . ?
C13A N1A O4A 116.75(17) . . ?
C13A N1A H1A 118.6(19) . . ?
H1AA C1A H1AB 107.9 . . ?
C2A C1A H1AA 109.2 . . ?
C2A C1A H1AB 109.2 . . ?
C2A C1A C6A 112.1(2) . . ?
C6A C1A H1AA 109.2 . . ?
C6A C1A H1AB 109.2 . . ?
C1A C2A H2AA 109.5 . . ?
C1A C2A H2AB 109.5 . . ?
C1A C2A C3A 110.7(2) . . ?
H2AA C2A H2AB 108.1 . . ?
C3A C2A H2AA 109.5 . . ?
C3A C2A H2AB 109.5 . . ?
C2A C3A H3AA 109.5 . . ?
C2A C3A H3AB 109.5 . . ?
H3AA C3A H3AB 108.1 . . ?
C4A C3A C2A 110.71(19) . . ?
C4A C3A H3AA 109.5 . . ?
C4A C3A H3AB 109.5 . . ?
C3A C4A H4AA 109.2 . . ?
C3A C4A H4AB 109.2 . . ?
C3A C4A C5A 112.1(2) . . ?
H4AA C4A H4AB 107.9 . . ?
C5A C4A H4AA 109.2 . . ?
C5A C4A H4AB 109.2 . . ?
C4A C5A H5AA 109.2 . . ?
C4A C5A H5AB 109.2 . . ?
H5AA C5A H5AB 107.9 . . ?
C6A C5A C4A 111.91(19) . . ?
C6A C5A H5AA 109.2 . . ?
C6A C5A H5AB 109.2 . . ?
O1A C6A C1A 108.97(18) . . ?
O1A C6A C5A 109.39(17) . . ?
O8A C6A O1A 105.44(16) . . ?
O8A C6A C1A 111.89(17) . . ?
O8A C6A C5A 109.44(17) . . ?
C5A C6A C1A 111.51(18) . . ?
O1A C7A H7AA 110.3 . . ?
O1A C7A C8A 108.48(17) . . ?
O1A C7A C19A 103.97(16) . . ?
C8A C7A H7AA 110.3 . . ?
C8A C7A C19A 113.21(17) . . ?
C19A C7A H7AA 110.3 . . ?
C7A C8A H8A 117.4 . . ?
C9A C8A C7A 125.21(19) . . ?
C9A C8A H8A 117.4 . . ?
C8A C9A C10A 120.77(18) . . ?
C8A C9A C12A 122.20(19) . . ?
C10A C9A C12A 116.84(17) . . ?
O2A C10A O3A 122.83(19) . . ?
O2A C10A C9A 123.98(18) . . ?
O3A C10A C9A 113.17(17) . . ?
O3A C11A H11A 109.5 . . ?
O3A C11A H11B 109.5 . . ?
O3A C11A H11C 109.5 . . ?
H11A C11A H11B 109.5 . . ?
H11A C11A H11C 109.5 . . ?
H11B C11A H11C 109.5 . . ?
O4A C12A C9A 111.55(16) . . ?
O4A C12A H12A 109.9 . . ?
O4A C12A C18A 103.32(15) . . ?
C9A C12A H12A 109.9 . . ?
C9A C12A C18A 112.17(17) . . ?
C18A C12A H12A 109.9 . . ?
O5A C13A O6A 126.90(19) . . ?
O5A C13A N1A 125.2(2) . . ?
O6A C13A N1A 107.87(17) . . ?
O6A C14A C15A 101.83(18) . . ?
O6A C14A C16A 110.10(19) . . ?
O6A C14A C17A 109.53(17) . . ?
C16A C14A C15A 111.2(2) . . ?
C17A C14A C15A 111.1(2) . . ?
C17A C14A C16A 112.6(2) . . ?
C14A C15A H15A 109.5 . . ?
C14A C15A H15B 109.5 . . ?
C14A C15A H15C 109.5 . . ?
H15A C15A H15B 109.5 . . ?
H15A C15A H15C 109.5 . . ?
H15B C15A H15C 109.5 . . ?
C14A C16A H16A 109.5 . . ?
C14A C16A H16B 109.5 . . ?
C14A C16A H16C 109.5 . . ?
H16A C16A H16B 109.5 . . ?
H16A C16A H16C 109.5 . . ?
H16B C16A H16C 109.5 . . ?
C14A C17A H17A 109.5 . . ?
C14A C17A H17B 109.5 . . ?
C14A C17A H17C 109.5 . . ?
H17A C17A H17B 109.5 . . ?
H17A C17A H17C 109.5 . . ?
H17B C17A H17C 109.5 . . ?
O7A C18A C12A 111.35(16) . . ?
O7A C18A H18A 107.6 . . ?
O7A C18A C19A 109.00(17) . . ?
C12A C18A H18A 107.6 . . ?
C19A C18A C12A 113.47(16) . . ?
C19A C18A H18A 107.6 . . ?
O8A C19A C7A 101.95(15) . . ?
O8A C19A C18A 112.17(16) . . ?
O8A C19A H19A 109.5 . . ?
C7A C19A H19A 109.5 . . ?
C18A C19A C7A 113.83(17) . . ?
C18A C19A H19A 109.5 . . ?
C7B O1B C6B 108.18(15) . . ?
C10B O3B C11B 114.72(16) . . ?
N1B O4B C12B 114.62(14) . . ?
C13B O6B C14B 120.81(16) . . ?
C18B O7B H7B 107(2) . . ?
C6B O8B C19B 105.70(15) . . ?
O4B N1B H1B 113.0(18) . . ?
C13B N1B O4B 116.74(17) . . ?
C13B N1B H1B 119.3(18) . . ?
H1BA C1B H1BB 107.8 . . ?
C2B C1B H1BA 109.1 . . ?
C2B C1B H1BB 109.1 . . ?
C6B C1B H1BA 109.1 . . ?
C6B C1B H1BB 109.1 . . ?
C6B C1B C2B 112.48(18) . . ?
C1B C2B H2BA 109.4 . . ?
C1B C2B H2BB 109.4 . . ?
C1B C2B C3B 111.20(19) . . ?
H2BA C2B H2BB 108.0 . . ?
C3B C2B H2BA 109.4 . . ?
C3B C2B H2BB 109.4 . . ?
C2B C3B H3BA 109.5 . . ?
C2B C3B H3BB 109.5 . . ?
H3BA C3B H3BB 108.1 . . ?
C4B C3B C2B 110.79(19) . . ?
C4B C3B H3BA 109.5 . . ?
C4B C3B H3BB 109.5 . . ?
C3B C4B H4BA 109.5 . . ?
C3B C4B H4BB 109.5 . . ?
C3B C4B C5B 110.67(19) . . ?
H4BA C4B H4BB 108.1 . . ?
C5B C4B H4BA 109.5 . . ?
C5B C4B H4BB 109.5 . . ?
C4B C5B H5BA 109.3 . . ?
C4B C5B H5BB 109.3 . . ?
H5BA C5B H5BB 108.0 . . ?
C6B C5B C4B 111.57(19) . . ?
C6B C5B H5BA 109.3 . . ?
C6B C5B H5BB 109.3 . . ?
O1B C6B C1B 109.34(17) . . ?
O1B C6B C5B 108.37(17) . . ?
O8B C6B O1B 106.13(16) . . ?
O8B C6B C1B 109.05(17) . . ?
O8B C6B C5B 111.85(17) . . ?
C1B C6B C5B 111.91(18) . . ?
O1B C7B H7BA 110.7 . . ?
O1B C7B C8B 108.77(17) . . ?
O1B C7B C19B 102.93(16) . . ?
C8B C7B H7BA 110.7 . . ?
C8B C7B C19B 112.82(16) . . ?
C19B C7B H7BA 110.7 . . ?
C7B C8B H8B 117.8 . . ?
C9B C8B C7B 124.43(18) . . ?
C9B C8B H8B 117.8 . . ?
C8B C9B C10B 121.11(18) . . ?
C8B C9B C12B 122.48(18) . . ?
C10B C9B C12B 116.22(17) . . ?
O2B C10B O3B 122.62(19) . . ?
O2B C10B C9B 122.97(18) . . ?
O3B C10B C9B 114.36(17) . . ?
O3B C11B H11D 109.5 . . ?
O3B C11B H11E 109.5 . . ?
O3B C11B H11F 109.5 . . ?
H11D C11B H11E 109.5 . . ?
H11D C11B H11F 109.5 . . ?
H11E C11B H11F 109.5 . . ?
O4B C12B C9B 110.68(15) . . ?
O4B C12B H12B 110.1 . . ?
O4B C12B C18B 103.10(15) . . ?
C9B C12B H12B 110.1 . . ?
C9B C12B C18B 112.58(16) . . ?
C18B C12B H12B 110.1 . . ?
O5B C13B O6B 126.63(19) . . ?
O5B C13B N1B 125.39(19) . . ?
O6B C13B N1B 107.93(17) . . ?
O6B C14B C15B 109.04(17) . . ?
O6B C14B C16B 110.96(17) . . ?
O6B C14B C17B 101.61(17) . . ?
C15B C14B C16B 112.15(19) . . ?
C15B C14B C17B 111.5(2) . . ?
C16B C14B C17B 111.08(18) . . ?
C14B C15B H15D 109.5 . . ?
C14B C15B H15E 109.5 . . ?
C14B C15B H15F 109.5 . . ?
H15D C15B H15E 109.5 . . ?
H15D C15B H15F 109.5 . . ?
H15E C15B H15F 109.5 . . ?
C14B C16B H16D 109.5 . . ?
C14B C16B H16E 109.5 . . ?
C14B C16B H16F 109.5 . . ?
H16D C16B H16E 109.5 . . ?
H16D C16B H16F 109.5 . . ?
H16E C16B H16F 109.5 . . ?
C14B C17B H17D 109.5 . . ?
C14B C17B H17E 109.5 . . ?
C14B C17B H17F 109.5 . . ?
H17D C17B H17E 109.5 . . ?
H17D C17B H17F 109.5 . . ?
H17E C17B H17F 109.5 . . ?
O7B C18B C12B 111.29(15) . . ?
O7B C18B H18B 107.9 . . ?
O7B C18B C19B 108.47(17) . . ?
C12B C18B H18B 107.9 . . ?
C19B C18B C12B 113.16(16) . . ?
C19B C18B H18B 107.9 . . ?
O8B C19B C7B 101.65(16) . . ?
O8B C19B C18B 112.13(16) . . ?
O8B C19B H19B 109.9 . . ?
C7B C19B H19B 109.9 . . ?
C18B C19B C7B 113.04(17) . . ?
C18B C19B H19B 109.9 . . ?

loop_
_geom_bond_atom_site_label_1
_geom_bond_atom_site_label_2
_geom_bond_distance
_geom_bond_site_symmetry_2
_geom_bond_publ_flag
O1A C6A 1.440(3) . ?
O1A C7A 1.438(3) . ?
O2A C10A 1.211(3) . ?
O3A C10A 1.332(3) . ?
O3A C11A 1.451(3) . ?
O4A N1A 1.397(2) . ?
O4A C12A 1.466(2) . ?
O5A C13A 1.215(3) . ?
O6A C13A 1.333(3) . ?
O6A C14A 1.481(2) . ?
O7A H7A 0.84(3) . ?
O7A C18A 1.415(3) . ?
O8A C6A 1.426(2) . ?
O8A C19A 1.431(2) . ?
N1A H1A 0.86(3) . ?
N1A C13A 1.369(3) . ?
C1A H1AA 0.9900 . ?
C1A H1AB 0.9900 . ?
C1A C2A 1.518(4) . ?
C1A C6A 1.523(3) . ?
C2A H2AA 0.9900 . ?
C2A H2AB 0.9900 . ?
C2A C3A 1.528(4) . ?
C3A H3AA 0.9900 . ?
C3A H3AB 0.9900 . ?
C3A C4A 1.514(4) . ?
C4A H4AA 0.9900 . ?
C4A H4AB 0.9900 . ?
C4A C5A 1.535(3) . ?
C5A H5AA 0.9900 . ?
C5A H5AB 0.9900 . ?
C5A C6A 1.513(3) . ?
C7A H7AA 1.0000 . ?
C7A C8A 1.500(3) . ?
C7A C19A 1.523(3) . ?
C8A H8A 0.9500 . ?
C8A C9A 1.329(3) . ?
C9A C10A 1.493(3) . ?
C9A C12A 1.511(3) . ?
C11A H11A 0.9800 . ?
C11A H11B 0.9800 . ?
C11A H11C 0.9800 . ?
C12A H12A 1.0000 . ?
C12A C18A 1.523(3) . ?
C14A C15A 1.523(3) . ?
C14A C16A 1.517(3) . ?
C14A C17A 1.513(3) . ?
C15A H15A 0.9800 . ?
C15A H15B 0.9800 . ?
C15A H15C 0.9800 . ?
C16A H16A 0.9800 . ?
C16A H16B 0.9800 . ?
C16A H16C 0.9800 . ?
C17A H17A 0.9800 . ?
C17A H17B 0.9800 . ?
C17A H17C 0.9800 . ?
C18A H18A 1.0000 . ?
C18A C19A 1.516(3) . ?
C19A H19A 1.0000 . ?
O1B C6B 1.443(3) . ?
O1B C7B 1.432(3) . ?
O2B C10B 1.218(3) . ?
O3B C10B 1.323(3) . ?
O3B C11B 1.449(3) . ?
O4B N1B 1.397(2) . ?
O4B C12B 1.467(2) . ?
O5B C13B 1.217(3) . ?
O6B C13B 1.335(3) . ?
O6B C14B 1.481(2) . ?
O7B H7B 0.79(3) . ?
O7B C18B 1.417(2) . ?
O8B C6B 1.421(2) . ?
O8B C19B 1.430(3) . ?
N1B H1B 0.86(3) . ?
N1B C13B 1.362(3) . ?
C1B H1BA 0.9900 . ?
C1B H1BB 0.9900 . ?
C1B C2B 1.524(3) . ?
C1B C6B 1.522(3) . ?
C2B H2BA 0.9900 . ?
C2B H2BB 0.9900 . ?
C2B C3B 1.524(3) . ?
C3B H3BA 0.9900 . ?
C3B H3BB 0.9900 . ?
C3B C4B 1.522(4) . ?
C4B H4BA 0.9900 . ?
C4B H4BB 0.9900 . ?
C4B C5B 1.529(3) . ?
C5B H5BA 0.9900 . ?
C5B H5BB 0.9900 . ?
C5B C6B 1.527(3) . ?
C7B H7BA 1.0000 . ?
C7B C8B 1.502(3) . ?
C7B C19B 1.521(3) . ?
C8B H8B 0.9500 . ?
C8B C9B 1.336(3) . ?
C9B C10B 1.493(3) . ?
C9B C12B 1.513(3) . ?
C11B H11D 0.9800 . ?
C11B H11E 0.9800 . ?
C11B H11F 0.9800 . ?
C12B H12B 1.0000 . ?
C12B C18B 1.522(3) . ?
C14B C15B 1.514(3) . ?
C14B C16B 1.521(3) . ?
C14B C17B 1.522(3) . ?
C15B H15D 0.9800 . ?
C15B H15E 0.9800 . ?
C15B H15F 0.9800 . ?
C16B H16D 0.9800 . ?
C16B H16E 0.9800 . ?
C16B H16F 0.9800 . ?
C17B H17D 0.9800 . ?
C17B H17E 0.9800 . ?
C17B H17F 0.9800 . ?
C18B H18B 1.0000 . ?
C18B C19B 1.513(3) . ?
C19B H19B 1.0000 . ?

loop_
_geom_hbond_atom_site_label_D
_geom_hbond_atom_site_label_H
_geom_hbond_atom_site_label_A
_geom_hbond_distance_DH
_geom_hbond_distance_HA
_geom_hbond_distance_DA
_geom_hbond_angle_DHA
_geom_hbond_site_symmetry_A
_geom_hbond_publ_flag
O7A H7A O5A 0.84(3) 1.95(3) 2.779(2) 169(3) . yes
N1A H1A O2A 0.86(3) 2.06(3) 2.756(2) 138(3) . yes
O7B H7B O5B 0.79(3) 1.94(3) 2.726(2) 169(3) . yes
N1B H1B O2B 0.86(3) 2.08(3) 2.745(2) 134(2) . yes

loop_
_twin_individual_id
_twin_individual_mass_fraction_refined
1 0.9239(8)
2 0.0761(8)
